data_4023507
loop_
_publ_author_name
'Teresa Olszewska'
'Maria Gdaniec'
'Tadeusz Po\/lo\'nski'

_publ_section_title
;
 Enantiomeric Resolution of N,N'-Dimethyldithiodianthranilide
 through Diastereomeric Silver(I) Complex. Circular Dichroism
 Spectra, Racemization Barrier, and Molecular Self-Assembly
;
_journal_name_full 'Journal of Organic Chemistry'
_journal_page_first 4859
_journal_page_last 4864
_journal_paper_doi 10.1021/jo8004809
_journal_volume 73
_journal_year 2008
_chemical_formula_moiety 'C16 H14 N2 S2'
_chemical_formula_sum 'C16 H14 N2 S2'
_chemical_formula_weight 298.41
_chemical_name_systematic
; 
5,11-dimethyldibenzo[b,f][1,5]diazocine-6,12(5H,11H)-dithione  
;
_space_group_IT_number 14
_symmetry_cell_setting monoclinic
_symmetry_space_group_name_Hall '-P 2ybc'
_symmetry_space_group_name_H-M 'P 1 21/c 1'
_atom_sites_solution_hydrogens geom
_atom_sites_solution_primary direct
_atom_sites_solution_secondary difmap
_audit_creation_method SHELXL-97
_cell_angle_alpha 90.00
_cell_angle_beta 103.639(5)
_cell_angle_gamma 90.00
_cell_formula_units_Z 8
_cell_length_a 13.9899(8)
_cell_length_b 17.6632(9)
_cell_length_c 12.3039(6)
_cell_measurement_reflns_used 7558
_cell_measurement_temperature 293(2)
_cell_measurement_theta_max 25
_cell_measurement_theta_min 2
_cell_volume 2954.6(3)
_computing_cell_refinement
;
CrysAlis CCD
;
_computing_data_collection
;
CrysAlis CCD (Oxford Diffraction, 2007)
;
_computing_data_reduction
;
CrysAlis RED (Oxford Diffraction, 2007)
;
_computing_molecular_graphics
; Stereochemical Workstation (Siemens, 1989).
Mercury, Version 1.4
(Macrae et al., 2006)
;
_computing_publication_material SHELXL-97
_computing_structure_refinement 'SHELXL-97 (Sheldrick, 1997)'
_computing_structure_solution 'SHELXS-97 (Sheldrick, 1997)'
_diffrn_ambient_temperature 293(2)
_diffrn_measured_fraction_theta_full 0.996
_diffrn_measured_fraction_theta_max 0.996
_diffrn_measurement_device_type 'Kuma KM4CCD \k geometry'
_diffrn_measurement_method '\w scans'
_diffrn_radiation_monochromator graphite
_diffrn_radiation_source 'fine-focus sealed tube'
_diffrn_radiation_type MoK\a
_diffrn_radiation_wavelength 0.71073
_diffrn_reflns_av_R_equivalents 0.0260
_diffrn_reflns_av_sigmaI/netI 0.0385
_diffrn_reflns_limit_h_max 17
_diffrn_reflns_limit_h_min -17
_diffrn_reflns_limit_k_max 18
_diffrn_reflns_limit_k_min -22
_diffrn_reflns_limit_l_max 15
_diffrn_reflns_limit_l_min -14
_diffrn_reflns_number 21624
_diffrn_reflns_theta_full 26.37
_diffrn_reflns_theta_max 26.37
_diffrn_reflns_theta_min 4.10
_diffrn_standards_decay_% 0
_diffrn_standards_number 0
_exptl_absorpt_coefficient_mu 0.351
_exptl_absorpt_correction_T_max 0.913
_exptl_absorpt_correction_T_min 0.825
_exptl_absorpt_correction_type multi-scan
_exptl_absorpt_process_details
;
CrysAlis RED, Oxford Diffraction Ltd.,

Empirical absorption correction using spherical harmonics,
 implemented in SCALE3 ABSPACK scaling algorithm.
;
_exptl_crystal_colour yellow
_exptl_crystal_density_diffrn 1.342
_exptl_crystal_density_method 'not measured'
_exptl_crystal_description block
_exptl_crystal_F_000 1248
_exptl_crystal_size_max 0.5
_exptl_crystal_size_mid 0.3
_exptl_crystal_size_min 0.3
_refine_diff_density_max 0.282
_refine_diff_density_min -0.340
_refine_diff_density_rms 0.051
_refine_ls_extinction_method none
_refine_ls_goodness_of_fit_ref 1.115
_refine_ls_hydrogen_treatment constr
_refine_ls_matrix_type full
_refine_ls_number_parameters 367
_refine_ls_number_reflns 6014
_refine_ls_number_restraints 0
_refine_ls_restrained_S_all 1.115
_refine_ls_R_factor_all 0.0616
_refine_ls_R_factor_gt 0.0392
_refine_ls_shift/su_max 0.000
_refine_ls_shift/su_mean 0.000
_refine_ls_structure_factor_coef Fsqd
_refine_ls_weighting_details 'calc w=1/[\s^2^(Fo^2^)+(0.0525P)^2^] where P=(Fo^2^+2Fc^2^)/3'
_refine_ls_weighting_scheme calc
_refine_ls_wR_factor_gt 0.0946
_refine_ls_wR_factor_ref 0.1026
_reflns_number_gt 4468
_reflns_number_total 6014
_reflns_threshold_expression I>2\s(I)
_cod_data_source_file jo8004809-File004.cif
_cod_data_source_block (+-)-2b
_cod_original_sg_symbol_H-M 'P 21/c'
_cod_database_code 4023507

loop_
_symmetry_equiv_pos_as_xyz
'x, y, z'
'-x, y+1/2, -z+1/2'
'-x, -y, -z'
'x, -y-1/2, z-1/2'

loop_
_atom_site_label
_atom_site_type_symbol
_atom_site_fract_x
_atom_site_fract_y
_atom_site_fract_z
_atom_site_U_iso_or_equiv
_atom_site_adp_type
_atom_site_occupancy
_atom_site_symmetry_multiplicity
_atom_site_calc_flag
_atom_site_refinement_flags
_atom_site_disorder_assembly
_atom_site_disorder_group
S1A S 0.29752(4) 0.53371(3) 0.67706(5) 0.03183(15) Uani 1 1 d . . .
S2A S 0.34942(4) 0.21464(3) 0.72048(5) 0.03459(16) Uani 1 1 d . . .
N1A N 0.41669(12) 0.34093(9) 0.82817(14) 0.0257(4) Uani 1 1 d . . .
N2A N 0.38636(11) 0.42248(9) 0.59422(13) 0.0218(4) Uani 1 1 d . . .
C1A C 0.48364(14) 0.40437(10) 0.85073(16) 0.0221(4) Uani 1 1 d . . .
C2A C 0.47042(14) 0.46579(10) 0.77794(15) 0.0190(4) Uani 1 1 d . . .
C3A C 0.53749(14) 0.52547(10) 0.80121(16) 0.0224(4) Uani 1 1 d . . .
H3AA H 0.5298 0.5670 0.7535 0.027 Uiso 1 1 calc R . .
C4A C 0.61469(15) 0.52363(11) 0.89367(17) 0.0256(5) Uani 1 1 d . . .
H4AA H 0.6606 0.5627 0.9063 0.031 Uiso 1 1 calc R . .
C5A C 0.62441(15) 0.46376(12) 0.96819(17) 0.0294(5) Uani 1 1 d . . .
H5AA H 0.6750 0.4637 1.0326 0.035 Uiso 1 1 calc R . .
C6A C 0.55880(15) 0.40410(11) 0.94659(17) 0.0277(5) Uani 1 1 d . . .
H6AA H 0.5652 0.3638 0.9965 0.033 Uiso 1 1 calc R . .
C7A C 0.38512(13) 0.47040(10) 0.67893(16) 0.0205(4) Uani 1 1 d . . .
C8A C 0.46800(13) 0.37197(10) 0.59701(16) 0.0201(4) Uani 1 1 d . . .
C9A C 0.48512(14) 0.31081(10) 0.67048(16) 0.0210(4) Uani 1 1 d . . .
C10A C 0.56484(14) 0.26374(11) 0.67023(17) 0.0246(5) Uani 1 1 d . . .
H10B H 0.5777 0.2229 0.7191 0.030 Uiso 1 1 calc R . .
C11A C 0.62514(14) 0.27720(11) 0.59784(17) 0.0273(5) Uani 1 1 d . . .
H11B H 0.6792 0.2461 0.5997 0.033 Uiso 1 1 calc R . .
C12A C 0.60541(14) 0.33663(12) 0.52278(17) 0.0273(5) Uani 1 1 d . . .
H12B H 0.6448 0.3445 0.4726 0.033 Uiso 1 1 calc R . .
C13A C 0.52719(14) 0.38421(11) 0.52251(16) 0.0246(5) Uani 1 1 d . . .
H13B H 0.5141 0.4245 0.4725 0.030 Uiso 1 1 calc R . .
C14A C 0.41751(14) 0.29252(11) 0.74454(16) 0.0225(4) Uani 1 1 d . . .
C15A C 0.35328(19) 0.32710(13) 0.9071(2) 0.0437(6) Uani 1 1 d . . .
H15A H 0.3822 0.3503 0.9778 0.065 Uiso 0.33(3) 1 calc PR . .
H15B H 0.3472 0.2736 0.9174 0.065 Uiso 0.33(3) 1 calc PR . .
H15C H 0.2893 0.3484 0.8774 0.065 Uiso 0.33(3) 1 calc PR . .
H15D H 0.2970 0.2979 0.8706 0.065 Uiso 0.67(3) 1 calc PR . .
H15E H 0.3320 0.3746 0.9310 0.065 Uiso 0.67(3) 1 calc PR . .
H15F H 0.3898 0.2998 0.9710 0.065 Uiso 0.67(3) 1 calc PR . .
C16A C 0.30811(15) 0.42531(13) 0.49018(18) 0.0352(5) Uani 1 1 d . . .
H16C H 0.3229 0.3900 0.4371 0.053 Uiso 1 1 calc R . .
H16B H 0.3043 0.4755 0.4595 0.053 Uiso 1 1 calc R . .
H16A H 0.2463 0.4122 0.5062 0.053 Uiso 1 1 calc R . .
S1B S 0.77587(4) 0.23849(4) 0.41114(5) 0.03909(17) Uani 1 1 d . . .
S2B S 1.11729(4) 0.06122(3) 0.47218(5) 0.03503(16) Uani 1 1 d . . .
C1B C 1.02368(14) 0.26592(10) 0.35363(16) 0.0209(4) Uani 1 1 d . . .
C2B C 0.92292(14) 0.27318(11) 0.30928(16) 0.0213(4) Uani 1 1 d . . .
C3B C 0.88870(17) 0.33699(11) 0.24596(16) 0.0305(5) Uani 1 1 d . . .
H3BA H 0.8216 0.3429 0.2159 0.037 Uiso 1 1 calc R . .
C4B C 0.9538(2) 0.39179(12) 0.22733(18) 0.0397(6) Uani 1 1 d . . .
H4BA H 0.9303 0.4343 0.1846 0.048 Uiso 1 1 calc R . .
C5B C 1.05303(19) 0.38367(12) 0.27165(19) 0.0392(6) Uani 1 1 d . . .
H5BA H 1.0964 0.4208 0.2591 0.047 Uiso 1 1 calc R . .
C6B C 1.08881(16) 0.32053(11) 0.33489(17) 0.0302(5) Uani 1 1 d . . .
H6BA H 1.1560 0.3149 0.3645 0.036 Uiso 1 1 calc R . .
C7B C 0.85357(14) 0.21548(11) 0.33380(16) 0.0229(4) Uani 1 1 d . . .
C8B C 0.92510(13) 0.12741(10) 0.22206(16) 0.0187(4) Uani 1 1 d . . .
N1B N 1.06114(11) 0.20368(9) 0.42716(13) 0.0219(4) Uani 1 1 d . . .
N2B N 0.85827(11) 0.14656(9) 0.29099(13) 0.0223(4) Uani 1 1 d . . .
C9B C 1.02550(13) 0.11928(10) 0.26919(15) 0.0184(4) Uani 1 1 d . . .
C10B C 1.08596(14) 0.09469(10) 0.20122(16) 0.0228(4) Uani 1 1 d . . .
H10A H 1.1528 0.0877 0.2317 0.027 Uiso 1 1 calc R . .
C11B C 1.04794(15) 0.08056(11) 0.08934(17) 0.0262(5) Uani 1 1 d . . .
H11A H 1.0892 0.0645 0.0447 0.031 Uiso 1 1 calc R . .
C12B C 0.94892(16) 0.09009(11) 0.04315(17) 0.0267(5) Uani 1 1 d . . .
H12A H 0.9237 0.0814 -0.0328 0.032 Uiso 1 1 calc R . .
C13B C 0.88696(14) 0.11255(10) 0.10978(16) 0.0237(4) Uani 1 1 d . . .
H13A H 0.8198 0.1176 0.0791 0.028 Uiso 1 1 calc R . .
C14B C 1.06700(13) 0.13277(10) 0.39063(16) 0.0213(4) Uani 1 1 d . . .
C15B C 1.09366(19) 0.22330(13) 0.54603(17) 0.0384(6) Uani 1 1 d . . .
H15G H 1.0854 0.2767 0.5554 0.058 Uiso 0.35(2) 1 calc PR . .
H15H H 1.1618 0.2102 0.5727 0.058 Uiso 0.35(2) 1 calc PR . .
H15I H 1.0551 0.1958 0.5878 0.058 Uiso 0.35(2) 1 calc PR . .
H15J H 1.1161 0.1785 0.5886 0.058 Uiso 0.65(2) 1 calc PR . .
H15K H 1.0397 0.2449 0.5712 0.058 Uiso 0.65(2) 1 calc PR . .
H15L H 1.1464 0.2593 0.5561 0.058 Uiso 0.65(2) 1 calc PR . .
C16B C 0.79238(15) 0.08598(11) 0.31139(19) 0.0325(5) Uani 1 1 d . . .
H16F H 0.7252 0.1014 0.2837 0.049 Uiso 1 1 calc R . .
H16E H 0.8045 0.0763 0.3902 0.049 Uiso 1 1 calc R . .
H16D H 0.8045 0.0407 0.2735 0.049 Uiso 1 1 calc R . .

loop_
_atom_site_aniso_label
_atom_site_aniso_U_11
_atom_site_aniso_U_22
_atom_site_aniso_U_33
_atom_site_aniso_U_23
_atom_site_aniso_U_13
_atom_site_aniso_U_12
S1A 0.0268(3) 0.0300(3) 0.0392(3) -0.0027(2) 0.0087(2) 0.0075(2)
S2A 0.0373(3) 0.0271(3) 0.0425(4) -0.0084(3) 0.0157(3) -0.0093(2)
N1A 0.0360(10) 0.0175(9) 0.0285(10) -0.0017(7) 0.0172(8) -0.0031(7)
N2A 0.0201(8) 0.0248(9) 0.0193(9) -0.0014(7) 0.0022(7) 0.0006(7)
C1A 0.0300(11) 0.0173(10) 0.0213(11) -0.0042(8) 0.0110(9) 0.0008(8)
C2A 0.0224(10) 0.0188(10) 0.0172(10) -0.0027(8) 0.0074(8) 0.0016(8)
C3A 0.0280(11) 0.0174(10) 0.0237(11) -0.0024(8) 0.0101(9) 0.0011(8)
C4A 0.0256(11) 0.0245(11) 0.0271(12) -0.0088(9) 0.0073(9) -0.0017(9)
C5A 0.0282(11) 0.0358(13) 0.0218(11) -0.0080(10) 0.0007(9) 0.0049(10)
C6A 0.0403(13) 0.0221(11) 0.0220(12) 0.0019(9) 0.0098(10) 0.0088(9)
C7A 0.0221(10) 0.0181(10) 0.0227(11) -0.0001(8) 0.0079(9) -0.0031(8)
C8A 0.0186(10) 0.0211(10) 0.0197(10) -0.0069(8) 0.0023(8) -0.0012(8)
C9A 0.0219(10) 0.0198(10) 0.0208(11) -0.0072(8) 0.0039(8) -0.0031(8)
C10A 0.0262(11) 0.0213(10) 0.0252(11) -0.0042(9) 0.0038(9) 0.0007(8)
C11A 0.0209(10) 0.0287(12) 0.0328(12) -0.0095(10) 0.0070(9) 0.0029(9)
C12A 0.0259(11) 0.0330(12) 0.0256(12) -0.0084(10) 0.0111(9) -0.0031(9)
C13A 0.0264(11) 0.0262(11) 0.0208(11) -0.0013(9) 0.0046(9) -0.0032(9)
C14A 0.0247(10) 0.0181(10) 0.0248(11) 0.0006(9) 0.0057(9) 0.0036(8)
C15A 0.0709(17) 0.0328(13) 0.0395(14) -0.0134(11) 0.0374(13) -0.0173(12)
C16A 0.0259(12) 0.0461(14) 0.0296(13) -0.0150(11) -0.0016(10) 0.0018(10)
S1B 0.0333(3) 0.0445(4) 0.0447(4) -0.0149(3) 0.0199(3) 0.0016(3)
S2B 0.0456(4) 0.0239(3) 0.0296(3) 0.0019(2) -0.0031(3) 0.0094(3)
C1B 0.0282(11) 0.0166(10) 0.0179(10) -0.0027(8) 0.0055(9) 0.0011(8)
C2B 0.0289(11) 0.0175(10) 0.0181(10) -0.0044(8) 0.0067(9) 0.0024(8)
C3B 0.0445(13) 0.0215(11) 0.0221(11) -0.0012(9) 0.0011(10) 0.0103(10)
C4B 0.0747(19) 0.0186(11) 0.0244(13) 0.0020(9) 0.0094(12) 0.0056(12)
C5B 0.0619(17) 0.0245(12) 0.0348(14) -0.0024(10) 0.0186(13) -0.0137(12)
C6B 0.0359(12) 0.0254(11) 0.0297(12) -0.0046(10) 0.0087(10) -0.0061(10)
C7B 0.0207(10) 0.0265(11) 0.0196(11) 0.0002(9) 0.0012(8) 0.0053(9)
C8B 0.0215(10) 0.0116(9) 0.0241(11) 0.0015(8) 0.0079(8) 0.0015(8)
N1B 0.0257(9) 0.0194(9) 0.0180(9) -0.0014(7) -0.0003(7) 0.0016(7)
N2B 0.0204(8) 0.0197(9) 0.0284(10) 0.0009(7) 0.0091(7) 0.0017(7)
C9B 0.0215(10) 0.0126(9) 0.0206(11) 0.0020(8) 0.0038(8) -0.0004(8)
C10B 0.0211(10) 0.0179(10) 0.0304(12) -0.0014(9) 0.0081(9) 0.0001(8)
C11B 0.0333(12) 0.0204(11) 0.0298(12) -0.0026(9) 0.0174(10) -0.0011(9)
C12B 0.0408(13) 0.0187(10) 0.0200(11) -0.0014(9) 0.0061(10) 0.0000(9)
C13B 0.0232(10) 0.0191(10) 0.0260(12) 0.0007(9) -0.0001(9) 0.0008(8)
C14B 0.0186(10) 0.0215(11) 0.0233(11) -0.0003(8) 0.0040(8) 0.0008(8)
C15B 0.0560(15) 0.0297(12) 0.0220(12) -0.0028(10) -0.0060(11) 0.0054(11)
C16B 0.0311(12) 0.0262(12) 0.0446(14) 0.0020(10) 0.0181(11) -0.0029(9)

loop_
_atom_type_symbol
_atom_type_description
_atom_type_scat_dispersion_real
_atom_type_scat_dispersion_imag
_atom_type_scat_source
C C 0.0033 0.0016 'International Tables Vol C Tables 4.2.6.8 and 6.1.1.4'
H H 0.0000 0.0000 'International Tables Vol C Tables 4.2.6.8 and 6.1.1.4'
N N 0.0061 0.0033 'International Tables Vol C Tables 4.2.6.8 and 6.1.1.4'
S S 0.1246 0.1234 'International Tables Vol C Tables 4.2.6.8 and 6.1.1.4'

loop_
_geom_angle_atom_site_label_1
_geom_angle_atom_site_label_2
_geom_angle_atom_site_label_3
_geom_angle
_geom_angle_site_symmetry_1
_geom_angle_site_symmetry_3
_geom_angle_publ_flag
C14A N1A C1A 121.32(15) . . ?
C14A N1A C15A 120.86(16) . . ?
C1A N1A C15A 117.58(15) . . ?
C7A N2A C8A 121.66(16) . . ?
C7A N2A C16A 120.53(16) . . ?
C8A N2A C16A 117.54(15) . . ?
C6A C1A C2A 120.71(18) . . ?
C6A C1A N1A 119.30(17) . . ?
C2A C1A N1A 119.96(17) . . ?
C1A C2A C3A 118.43(18) . . ?
C1A C2A C7A 121.81(17) . . ?
C3A C2A C7A 119.72(17) . . ?
C4A C3A C2A 120.81(18) . . ?
C4A C3A H3AA 119.6 . . ?
C2A C3A H3AA 119.6 . . ?
C3A C4A C5A 120.13(19) . . ?
C3A C4A H4AA 119.9 . . ?
C5A C4A H4AA 119.9 . . ?
C6A C5A C4A 119.86(19) . . ?
C6A C5A H5AA 120.1 . . ?
C4A C5A H5AA 120.1 . . ?
C5A C6A C1A 119.91(19) . . ?
C5A C6A H6AA 120.0 . . ?
C1A C6A H6AA 120.0 . . ?
N2A C7A C2A 116.35(16) . . ?
N2A C7A S1A 123.97(15) . . ?
C2A C7A S1A 119.66(14) . . ?
C13A C8A C9A 120.72(17) . . ?
C13A C8A N2A 118.65(17) . . ?
C9A C8A N2A 120.60(16) . . ?
C10A C9A C8A 118.51(17) . . ?
C10A C9A C14A 119.65(17) . . ?
C8A C9A C14A 121.76(17) . . ?
C11A C10A C9A 120.60(19) . . ?
C11A C10A H10B 119.7 . . ?
C9A C10A H10B 119.7 . . ?
C12A C11A C10A 120.29(18) . . ?
C12A C11A H11B 119.9 . . ?
C10A C11A H11B 119.9 . . ?
C13A C12A C11A 119.85(18) . . ?
C13A C12A H12B 120.1 . . ?
C11A C12A H12B 120.1 . . ?
C12A C13A C8A 119.97(19) . . ?
C12A C13A H13B 120.0 . . ?
C8A C13A H13B 120.0 . . ?
N1A C14A C9A 116.83(16) . . ?
N1A C14A S2A 123.88(15) . . ?
C9A C14A S2A 119.30(14) . . ?
N1A C15A H15A 109.5 . . ?
N1A C15A H15B 109.5 . . ?
H15A C15A H15B 109.5 . . ?
N1A C15A H15C 109.5 . . ?
H15A C15A H15C 109.5 . . ?
H15B C15A H15C 109.5 . . ?
N1A C15A H15D 109.5 . . ?
H15A C15A H15D 141.1 . . ?
H15B C15A H15D 56.3 . . ?
H15C C15A H15D 56.3 . . ?
N1A C15A H15E 109.5 . . ?
H15A C15A H15E 56.3 . . ?
H15B C15A H15E 141.1 . . ?
H15C C15A H15E 56.3 . . ?
H15D C15A H15E 109.5 . . ?
N1A C15A H15F 109.5 . . ?
H15A C15A H15F 56.3 . . ?
H15B C15A H15F 56.3 . . ?
H15C C15A H15F 141.1 . . ?
H15D C15A H15F 109.5 . . ?
H15E C15A H15F 109.5 . . ?
N2A C16A H16C 109.5 . . ?
N2A C16A H16B 109.5 . . ?
H16C C16A H16B 109.5 . . ?
N2A C16A H16A 109.5 . . ?
H16C C16A H16A 109.5 . . ?
H16B C16A H16A 109.5 . . ?
C6B C1B C2B 121.09(18) . . ?
C6B C1B N1B 118.69(18) . . ?
C2B C1B N1B 120.06(16) . . ?
C3B C2B C1B 118.53(18) . . ?
C3B C2B C7B 120.99(18) . . ?
C1B C2B C7B 120.41(17) . . ?
C4B C3B C2B 120.4(2) . . ?
C4B C3B H3BA 119.8 . . ?
C2B C3B H3BA 119.8 . . ?
C5B C4B C3B 120.2(2) . . ?
C5B C4B H4BA 119.9 . . ?
C3B C4B H4BA 119.9 . . ?
C4B C5B C6B 120.3(2) . . ?
C4B C5B H5BA 119.8 . . ?
C6B C5B H5BA 119.8 . . ?
C1B C6B C5B 119.4(2) . . ?
C1B C6B H6BA 120.3 . . ?
C5B C6B H6BA 120.3 . . ?
N2B C7B C2B 116.77(16) . . ?
N2B C7B S1B 123.44(15) . . ?
C2B C7B S1B 119.79(14) . . ?
C13B C8B C9B 120.60(17) . . ?
C13B C8B N2B 118.72(16) . . ?
C9B C8B N2B 120.55(16) . . ?
C14B N1B C1B 122.98(16) . . ?
C14B N1B C15B 121.75(16) . . ?
C1B N1B C15B 115.27(15) . . ?
C7B N2B C8B 123.03(15) . . ?
C7B N2B C16B 120.33(16) . . ?
C8B N2B C16B 116.63(15) . . ?
C10B C9B C8B 118.52(17) . . ?
C10B C9B C14B 120.29(16) . . ?
C8B C9B C14B 121.12(16) . . ?
C11B C10B C9B 120.74(18) . . ?
C11B C10B H10A 119.6 . . ?
C9B C10B H10A 119.6 . . ?
C10B C11B C12B 120.27(18) . . ?
C10B C11B H11A 119.9 . . ?
C12B C11B H11A 119.9 . . ?
C11B C12B C13B 119.98(19) . . ?
C11B C12B H12A 120.0 . . ?
C13B C12B H12A 120.0 . . ?
C8B C13B C12B 119.85(18) . . ?
C8B C13B H13A 120.1 . . ?
C12B C13B H13A 120.1 . . ?
N1B C14B C9B 116.49(16) . . ?
N1B C14B S2B 123.96(15) . . ?
C9B C14B S2B 119.54(14) . . ?
N1B C15B H15G 109.5 . . ?
N1B C15B H15H 109.5 . . ?
H15G C15B H15H 109.5 . . ?
N1B C15B H15I 109.5 . . ?
H15G C15B H15I 109.5 . . ?
H15H C15B H15I 109.5 . . ?
N1B C15B H15J 109.5 . . ?
H15G C15B H15J 141.1 . . ?
H15H C15B H15J 56.3 . . ?
H15I C15B H15J 56.3 . . ?
N1B C15B H15K 109.5 . . ?
H15G C15B H15K 56.3 . . ?
H15H C15B H15K 141.1 . . ?
H15I C15B H15K 56.3 . . ?
H15J C15B H15K 109.5 . . ?
N1B C15B H15L 109.5 . . ?
H15G C15B H15L 56.3 . . ?
H15H C15B H15L 56.3 . . ?
H15I C15B H15L 141.1 . . ?
H15J C15B H15L 109.5 . . ?
H15K C15B H15L 109.5 . . ?
N2B C16B H16F 109.5 . . ?
N2B C16B H16E 109.5 . . ?
H16F C16B H16E 109.5 . . ?
N2B C16B H16D 109.5 . . ?
H16F C16B H16D 109.5 . . ?
H16E C16B H16D 109.5 . . ?

loop_
_geom_bond_atom_site_label_1
_geom_bond_atom_site_label_2
_geom_bond_distance
_geom_bond_site_symmetry_2
_geom_bond_publ_flag
S1A C7A 1.6553(19) . ?
S2A C14A 1.660(2) . ?
N1A C14A 1.340(2) . ?
N1A C1A 1.445(2) . ?
N1A C15A 1.482(2) . ?
N2A C7A 1.346(2) . ?
N2A C8A 1.443(2) . ?
N2A C16A 1.476(2) . ?
C1A C6A 1.383(3) . ?
C1A C2A 1.391(3) . ?
C2A C3A 1.395(3) . ?
C2A C7A 1.493(3) . ?
C3A C4A 1.372(3) . ?
C3A H3AA 0.9300 . ?
C4A C5A 1.385(3) . ?
C4A H4AA 0.9300 . ?
C5A C6A 1.381(3) . ?
C5A H5AA 0.9300 . ?
C6A H6AA 0.9300 . ?
C8A C13A 1.389(3) . ?
C8A C9A 1.393(3) . ?
C9A C10A 1.392(3) . ?
C9A C14A 1.495(3) . ?
C10A C11A 1.384(3) . ?
C10A H10B 0.9300 . ?
C11A C12A 1.382(3) . ?
C11A H11B 0.9300 . ?
C12A C13A 1.379(3) . ?
C12A H12B 0.9300 . ?
C13A H13B 0.9300 . ?
C15A H15A 0.9600 . ?
C15A H15B 0.9600 . ?
C15A H15C 0.9600 . ?
C15A H15D 0.9600 . ?
C15A H15E 0.9600 . ?
C15A H15F 0.9600 . ?
C16A H16C 0.9600 . ?
C16A H16B 0.9600 . ?
C16A H16A 0.9600 . ?
S1B C7B 1.6554(19) . ?
S2B C14B 1.6632(19) . ?
C1B C6B 1.383(3) . ?
C1B C2B 1.392(3) . ?
C1B N1B 1.442(2) . ?
C2B C3B 1.389(3) . ?
C2B C7B 1.486(3) . ?
C3B C4B 1.385(3) . ?
C3B H3BA 0.9300 . ?
C4B C5B 1.374(3) . ?
C4B H4BA 0.9300 . ?
C5B C6B 1.384(3) . ?
C5B H5BA 0.9300 . ?
C6B H6BA 0.9300 . ?
C7B N2B 1.334(2) . ?
C8B C13B 1.384(3) . ?
C8B C9B 1.395(3) . ?
C8B N2B 1.443(2) . ?
N1B C14B 1.340(2) . ?
N1B C15B 1.467(3) . ?
N2B C16B 1.472(2) . ?
C9B C10B 1.392(2) . ?
C9B C14B 1.489(3) . ?
C10B C11B 1.376(3) . ?
C10B H10A 0.9300 . ?
C11B C12B 1.378(3) . ?
C11B H11A 0.9300 . ?
C12B C13B 1.384(3) . ?
C12B H12A 0.9300 . ?
C13B H13A 0.9300 . ?
C15B H15G 0.9600 . ?
C15B H15H 0.9600 . ?
C15B H15I 0.9600 . ?
C15B H15J 0.9600 . ?
C15B H15K 0.9600 . ?
C15B H15L 0.9600 . ?
C16B H16F 0.9600 . ?
C16B H16E 0.9600 . ?
C16B H16D 0.9600 . ?

loop_
_geom_torsion_atom_site_label_1
_geom_torsion_atom_site_label_2
_geom_torsion_atom_site_label_3
_geom_torsion_atom_site_label_4
_geom_torsion
_geom_torsion_site_symmetry_1
_geom_torsion_site_symmetry_2
_geom_torsion_site_symmetry_3
_geom_torsion_site_symmetry_4
_geom_torsion_publ_flag
C14A N1A C1A C6A -110.1(2) . . . . ?
C15A N1A C1A C6A 64.4(2) . . . . ?
C14A N1A C1A C2A 71.7(2) . . . . ?
C15A N1A C1A C2A -113.8(2) . . . . ?
C6A C1A C2A C3A 3.0(3) . . . . ?
N1A C1A C2A C3A -178.86(16) . . . . ?
C6A C1A C2A C7A -174.89(17) . . . . ?
N1A C1A C2A C7A 3.3(3) . . . . ?
C1A C2A C3A C4A 0.0(3) . . . . ?
C7A C2A C3A C4A 177.92(16) . . . . ?
C2A C3A C4A C5A -3.0(3) . . . . ?
C3A C4A C5A C6A 3.0(3) . . . . ?
C4A C5A C6A C1A 0.0(3) . . . . ?
C2A C1A C6A C5A -3.0(3) . . . . ?
N1A C1A C6A C5A 178.84(17) . . . . ?
C8A N2A C7A C2A -2.8(2) . . . . ?
C16A N2A C7A C2A -176.77(16) . . . . ?
C8A N2A C7A S1A 175.62(14) . . . . ?
C16A N2A C7A S1A 1.6(3) . . . . ?
C1A C2A C7A N2A -70.8(2) . . . . ?
C3A C2A C7A N2A 111.3(2) . . . . ?
C1A C2A C7A S1A 110.67(18) . . . . ?
C3A C2A C7A S1A -67.2(2) . . . . ?
C7A N2A C8A C13A -112.0(2) . . . . ?
C16A N2A C8A C13A 62.1(2) . . . . ?
C7A N2A C8A C9A 70.0(2) . . . . ?
C16A N2A C8A C9A -115.8(2) . . . . ?
C13A C8A C9A C10A 2.1(3) . . . . ?
N2A C8A C9A C10A -179.91(17) . . . . ?
C13A C8A C9A C14A -174.67(17) . . . . ?
N2A C8A C9A C14A 3.3(3) . . . . ?
C8A C9A C10A C11A -0.5(3) . . . . ?
C14A C9A C10A C11A 176.37(18) . . . . ?
C9A C10A C11A C12A -1.6(3) . . . . ?
C10A C11A C12A C13A 2.1(3) . . . . ?
C11A C12A C13A C8A -0.5(3) . . . . ?
C9A C8A C13A C12A -1.7(3) . . . . ?
N2A C8A C13A C12A -179.64(17) . . . . ?
C1A N1A C14A C9A -4.8(3) . . . . ?
C15A N1A C14A C9A -179.06(19) . . . . ?
C1A N1A C14A S2A 174.69(15) . . . . ?
C15A N1A C14A S2A 0.4(3) . . . . ?
C10A C9A C14A N1A 113.7(2) . . . . ?
C8A C9A C14A N1A -69.5(2) . . . . ?
C10A C9A C14A S2A -65.8(2) . . . . ?
C8A C9A C14A S2A 111.02(19) . . . . ?
C6B C1B C2B C3B -0.4(3) . . . . ?
N1B C1B C2B C3B 174.96(16) . . . . ?
C6B C1B C2B C7B -177.64(17) . . . . ?
N1B C1B C2B C7B -2.3(3) . . . . ?
C1B C2B C3B C4B 0.3(3) . . . . ?
C7B C2B C3B C4B 177.49(18) . . . . ?
C2B C3B C4B C5B -0.2(3) . . . . ?
C3B C4B C5B C6B 0.3(3) . . . . ?
C2B C1B C6B C5B 0.5(3) . . . . ?
N1B C1B C6B C5B -174.94(17) . . . . ?
C4B C5B C6B C1B -0.4(3) . . . . ?
C3B C2B C7B N2B 115.5(2) . . . . ?
C1B C2B C7B N2B -67.3(2) . . . . ?
C3B C2B C7B S1B -64.6(2) . . . . ?
C1B C2B C7B S1B 112.56(18) . . . . ?
C6B C1B N1B C14B -109.0(2) . . . . ?
C2B C1B N1B C14B 75.5(2) . . . . ?
C6B C1B N1B C15B 70.5(2) . . . . ?
C2B C1B N1B C15B -105.0(2) . . . . ?
C2B C7B N2B C8B -1.2(3) . . . . ?
S1B C7B N2B C8B 178.90(14) . . . . ?
C2B C7B N2B C16B 179.86(17) . . . . ?
S1B C7B N2B C16B 0.0(3) . . . . ?
C13B C8B N2B C7B -110.9(2) . . . . ?
C9B C8B N2B C7B 73.2(2) . . . . ?
C13B C8B N2B C16B 68.1(2) . . . . ?
C9B C8B N2B C16B -107.9(2) . . . . ?
C13B C8B C9B C10B -1.1(3) . . . . ?
N2B C8B C9B C10B 174.77(16) . . . . ?
C13B C8B C9B C14B -178.09(17) . . . . ?
N2B C8B C9B C14B -2.2(3) . . . . ?
C8B C9B C10B C11B 1.6(3) . . . . ?
C14B C9B C10B C11B 178.67(17) . . . . ?
C9B C10B C11B C12B -0.5(3) . . . . ?
C10B C11B C12B C13B -1.2(3) . . . . ?
C9B C8B C13B C12B -0.6(3) . . . . ?
N2B C8B C13B C12B -176.54(17) . . . . ?
C11B C12B C13B C8B 1.8(3) . . . . ?
C1B N1B C14B C9B -4.5(3) . . . . ?
C15B N1B C14B C9B 176.08(17) . . . . ?
C1B N1B C14B S2B 175.38(14) . . . . ?
C15B N1B C14B S2B -4.1(3) . . . . ?
C10B C9B C14B N1B 117.96(19) . . . . ?
C8B C9B C14B N1B -65.1(2) . . . . ?
C10B C9B C14B S2B -61.9(2) . . . . ?
C8B C9B C14B S2B 115.06(17) . . . . ?
